data_7059886
loop_
_publ_author_name
'Mou, Hai-chen'
'Ying, Jun'
'Tian, Ai-xiang'
'Cui, Hong-tao'
'Wang, Xiu-li'

_publ_section_title
;
 Four Keggin-based compounds constructed by a series of pyridine
 derivatives: synthesis, and electrochemical, photocatalytic and
 fluorescence sensing properties
;
_journal_issue 35
_journal_name_full 'New Journal of Chemistry'
_journal_page_first 15122
_journal_page_last 15130
_journal_paper_doi 10.1039/D0NJ00103A
_journal_volume 44
_journal_year 2020
_chemical_formula_moiety 'C51.33 H35.6 Ag4 Mo24 N16 O80.8 Si2, 1.2(H2 O), 0.67(C)'
_chemical_formula_sum 'C52 H38 Ag4 Mo24 N16 O82 Si2'
_chemical_formula_weight 4989.20
_space_group_crystal_system monoclinic
_space_group_IT_number 14
_space_group_name_Hall '-P 2ybc'
_space_group_name_H-M_alt 'P 1 21/c 1'
_atom_sites_solution_hydrogens mixed
_atom_sites_solution_primary dual
_audit_creation_date 2020-01-30
_audit_creation_method
;
Olex2 1.2
(compiled 2018.05.29 svn.r3508 for OlexSys, GUI svn.r5506)
;
_audit_update_record
;
2020-08-06 deposited with the CCDC.	2020-08-07 downloaded from the CCDC.
;
_cell_angle_alpha 90
_cell_angle_beta 98.963(5)
_cell_angle_gamma 90
_cell_formula_units_Z 2
_cell_length_a 21.340(5)
_cell_length_b 15.114(5)
_cell_length_c 16.206(5)
_cell_measurement_reflns_used 5200
_cell_measurement_temperature 293(2)
_cell_measurement_theta_max 25.308
_cell_measurement_theta_min 2.531
_cell_volume 5163(3)
_computing_cell_refinement 'SAINT v8.34A (Bruker, 2013)'
_computing_data_collection 'SMART (Bruker, 2001)'
_computing_data_reduction 'SAINT v8.34A (Bruker, 2013)'
_computing_molecular_graphics 'Olex2 (Dolomanov et al., 2009)'
_computing_publication_material 'Olex2 (Dolomanov et al., 2009)'
_computing_structure_refinement 'ShelXL (Sheldrick, 2015)'
_computing_structure_solution 'XT (Sheldrick, 2015)'
_diffrn_ambient_temperature 293(2)
_diffrn_measured_fraction_theta_full 1.000
_diffrn_measured_fraction_theta_max 0.996
_diffrn_measurement_device_type 'Bruker P4'
_diffrn_measurement_method '\w scans'
_diffrn_radiation_type MoK\a
_diffrn_radiation_wavelength 0.71069
_diffrn_reflns_av_R_equivalents 0.0485
_diffrn_reflns_av_unetI/netI 0.0542
_diffrn_reflns_Laue_measured_fraction_full 1.000
_diffrn_reflns_Laue_measured_fraction_max 0.996
_diffrn_reflns_limit_h_max 27
_diffrn_reflns_limit_h_min -15
_diffrn_reflns_limit_k_max 18
_diffrn_reflns_limit_k_min -19
_diffrn_reflns_limit_l_max 20
_diffrn_reflns_limit_l_min -20
_diffrn_reflns_number 35723
_diffrn_reflns_point_group_measured_fraction_full 1.000
_diffrn_reflns_point_group_measured_fraction_max 0.996
_diffrn_reflns_theta_full 25.240
_diffrn_reflns_theta_max 27.455
_diffrn_reflns_theta_min 1.658
_exptl_absorpt_coefficient_mu 3.690
_exptl_absorpt_correction_T_max 0.554
_exptl_absorpt_correction_T_min 0.501
_exptl_absorpt_correction_type multi-scan
_exptl_absorpt_process_details SADABS
_exptl_crystal_colour yellow
_exptl_crystal_colour_primary yellow
_exptl_crystal_density_diffrn 3.209
_exptl_crystal_description block
_exptl_crystal_F_000 4684
_exptl_crystal_size_max 0.19
_exptl_crystal_size_mid 0.17
_exptl_crystal_size_min 0.16
_refine_diff_density_max 2.299
_refine_diff_density_min -1.914
_refine_diff_density_rms 0.183
_refine_ls_extinction_method none
_refine_ls_goodness_of_fit_ref 1.021
_refine_ls_hydrogen_treatment constr
_refine_ls_matrix_type full
_refine_ls_number_parameters 972
_refine_ls_number_reflns 11770
_refine_ls_number_restraints 417
_refine_ls_restrained_S_all 1.007
_refine_ls_R_factor_all 0.0817
_refine_ls_R_factor_gt 0.0482
_refine_ls_shift/su_max 0.001
_refine_ls_shift/su_mean 0.000
_refine_ls_structure_factor_coef Fsqd
_refine_ls_weighting_details 'w=1/[\s^2^(Fo^2^)+(0.0518P)^2^+27.6812P] where P=(Fo^2^+2Fc^2^)/3'
_refine_ls_weighting_scheme calc
_refine_ls_wR_factor_gt 0.1113
_refine_ls_wR_factor_ref 0.1265
_reflns_Friedel_coverage 0.000
_reflns_number_gt 8072
_reflns_number_total 11770
_reflns_threshold_expression 'I > 2\s(I)'
_cod_data_source_file d0nj00103a2.cif
_cod_data_source_block compound-2
_cod_depositor_comments 'Adding full bibliography for 7059883--7059886.cif.'
_cod_database_code 7059886
_shelx_shelxl_version_number 2018/3
_shelx_space_group_comment
;
The symmetry employed for this shelxl refinement is uniquely defined
by the following loop, which should always be used as a source of
symmetry information in preference to the above space-group names.
They are only intended as comments.
;
_exptl_absorpt_special_details
;
SADABS-2008/1 (Bruker,2008) was used for absorption correction.
wR2(int) was 0.1081 before and 0.0467 after correction.
The Ratio of minimum to maximum transmission is 0.4654.
The \l/2 correction factor is 0.0015.
;
_olex2_refinement_description
;
1. Fixed Uiso
 At 1.2 times of:
  All C(H) groups, All N(H) groups
 At 1.5 times of:
  All O(H) groups, All O(H,H) groups
2. Restrained distances
 C16-C17 \\sim C16A-C17A
 with sigma of 0.02
 C16-C15 \\sim C16A-C15A
 with sigma of 0.02
 C14-N5 \\sim C14A-N5A
 with sigma of 0.02
 C15-N5 \\sim C15A-N5A
 with sigma of 0.02
 C21-N7 \\sim C21A-N7A
 with sigma of 0.04
 C17-C18 \\sim C17A-C18A
 with sigma of 0.04
 C15-C17 \\sim C15A-C17A
 with sigma of 0.04
 C21-C17 \\sim C21A-C17A
 with sigma of 0.02
 C17-N7 \\sim C17A-N7A
 with sigma of 0.02
 N7-C18 \\sim N7A-C18A
 with sigma of 0.02
 C18-C19 \\sim C18A-C19A
 with sigma of 0.02
 C21-C19 \\sim C21A-C19A
 with sigma of 0.04
 N7-C19 \\sim N7A-C19A
 with sigma of 0.04
 C16-C14 \\sim C16A-C14A
 with sigma of 0.04
 C16-N5 \\sim C16A-N5A
 with sigma of 0.04
 C16-C21 \\sim C16A-C21A
 with sigma of 0.04
 C16-N7 \\sim C16A-N7A
 with sigma of 0.04
 C14-C15 \\sim C14A-C15A
 with sigma of 0.04
 C26-C23 \\sim C26A-C23A
 with sigma of 0.04
 N5-N8 \\sim N5A-N8A
 with sigma of 0.04
 C15-C26 \\sim C15A-C26A
 with sigma of 0.02
 C23-C21 \\sim C23A-C21A
 with sigma of 0.04
 C25-N8 \\sim C25A-N8A
 with sigma of 0.02
 C25-C24 \\sim C25A-C24A
 with sigma of 0.02
 N8-C26 \\sim N8A-C26A
 with sigma of 0.02
 C25-C23 \\sim C25A-C23A
 with sigma of 0.04
 N8-C22 \\sim N8A-C22A
 with sigma of 0.04
 C26-C22 \\sim C26A-C22A
 with sigma of 0.02
 C22-C23 \\sim C22A-C23A
 with sigma of 0.02
 C22-C21 \\sim C22A-C21A
 with sigma of 0.02
 C23-C24 \\sim C23A-C24A
 with sigma of 0.02
 C22-C24 \\sim C22A-C24A
 with sigma of 0.04
 C15-C22 \\sim C15A-C22A
 with sigma of 0.04
 N5-C26 \\sim N5A-C26A
 with sigma of 0.04
 C25-C26 \\sim C25A-C26A
 with sigma of 0.04
 N8-C24 \\sim N8A-C24A
 with sigma of 0.04
 C26-C21 \\sim C26A-C21A
 with sigma of 0.04
 C22-C17 \\sim C22A-C17A
 with sigma of 0.04
 C16-C26 \\sim C16A-C26A
 with sigma of 0.04
 C15-N8 \\sim C15A-N8A
 with sigma of 0.04
 N6-C16 \\sim N6A-C16A
 with sigma of 0.02
 N6-C14 \\sim N6A-C14A
 with sigma of 0.02
 N6-C15 \\sim N6A-C15A
 with sigma of 0.04
 N6-N5 \\sim N6A-N5A
 with sigma of 0.04
 N6-C17 \\sim N6A-C17A
 with sigma of 0.04
 Ag2-N5 \\sim Ag2A-N5A
 with sigma of 0.02
 Ag2-C14 \\sim Ag2A-C14A
 with sigma of 0.04
 Ag2-C15 \\sim Ag2A-C15A
 with sigma of 0.04
 Ag2-N8 \\sim Ag2A-N8A
 with sigma of 0.02
 Ag2-C25 \\sim Ag2A-C25A
 with sigma of 0.04
 Ag2-C26 \\sim Ag2A-C26A
 with sigma of 0.04
 C21-C20 \\sim C21A-C20A
 with sigma of 0.02
 C19-C20 \\sim C19A-C20A
 with sigma of 0.02
 C17-C20 \\sim C17A-C20A
 with sigma of 0.04
 C18-C20 \\sim C18A-C20A
 with sigma of 0.04
 C22-C20 \\sim C22A-C20A
 with sigma of 0.04
3. Rigid bond restraints
 O0AA, Ag2A
 with sigma for 1-2 distances of 0.001 and sigma for 1-3 distances of 0.002
4. Uiso/Uaniso restraints and constraints
N7A \\sim CAA: within 2A with sigma of 0.001 and sigma for terminal atoms of
0.002
O0AA \\sim O1W: within 2A with sigma of 0.001 and sigma for terminal atoms of
0.002
Uanis(C18A) \\sim Ueq, Uanis(C24A) \\sim Ueq: with sigma of 0.01 and sigma for
terminal atoms of 0.02
Uanis(C17) \\sim Ueq, Uanis(C21) \\sim Ueq: with sigma of 0.01 and sigma for
terminal atoms of 0.02
Uanis(N7A) \\sim Ueq, Uanis(CAA) \\sim Ueq: with sigma of 0.001 and sigma for
terminal atoms of 0.002
Uanis(C17A) \\sim Ueq, Uanis(C20A) \\sim Ueq: with sigma of 0.001 and sigma for
terminal atoms of 0.002
Uanis(O1W) \\sim Ueq, Uanis(O0AA) \\sim Ueq: with sigma of 0.001 and sigma for
terminal atoms of 0.002
5. Rigid body (RIGU) restrains
 N7, N6, C16, C14, C15, C17, N5, C26, C21, N8, C22, C20, C18, C25, C23, C19, C24
 with sigma for 1-2 distances of 0.001 and sigma for 1-3 distances of 0.001
 C21A, C26A, N8A, C15A, C22A, C25A, N5A, C16A, C23A, C24A, C14A, N6A, C17A,
 C20A, N7A, C19A, C18A
 with sigma for 1-2 distances of 0.001 and sigma for 1-3 distances of 0.001
 O0AA, O1W
 with sigma for 1-2 distances of 0.001 and sigma for 1-3 distances of 0.002
6. Others
 Fixed Sof: Ag2(0.6) N6(0.6) H6(0.6) C16(0.6) C14(0.6) H14(0.6) C15(0.6)
 N5(0.6) C25(0.6) H25(0.6) N8(0.6) C26(0.6) C22(0.6) C23(0.6) H23(0.6) C24(0.6)
 H24(0.6) C21(0.6) C17(0.6) N7(0.6) C18(0.6) H18(0.6) C19(0.6) H19(0.6)
 C20(0.33333) H20(0.5) O1W(0.6) H1WA(0.6) H1WB(0.6) C26A(0.4) Ag2A(0.4)
 N5A(0.4) N8A(0.4) C14A(0.4) H14A(0.4) C15A(0.4) C25A(0.4) H25A(0.4) N6A(0.4)
 H6AA(0.4) C16A(0.4) C24A(0.4) H24A(0.4) C22A(0.4) C17A(0.4) C23A(0.4)
 H23A(0.4) C21A(0.4) N7A(0.4) C20A(0.3333) H20A(0.5) C18A(0.4) H18A(0.4)
 C19A(0.4) H19A(0.4) CAA(0.33333) O0AA(0.4) H0AA(0.4) H0AB(0.4)
7.a Everything fixed:
 O1W, H1WA, H1WB
7.b Rotating group:
 O0AA(H0AA,H0AB)
7.c Aromatic/amide H refined with riding coordinates:
 N2(H2), N6(H6), C14(H14), C5(H5), C10(H10), C11(H11), C12(H12), C7(H7),
 C1(H1), C6(H6A), C25(H25), C23(H23), C24(H24), C18(H18), C19(H19), C20(H20),
 C14A(H14A), C25A(H25A), N6A(H6AA), C24A(H24A), C23A(H23A), C20A(H20A),
 C18A(H18A), C19A(H19A)
7.d Fitted hexagon refined as free rotating group:
 C25(N8,C26,C22,C23,C24)
7.e Idealised tetrahedral OH refined as rotating group:
 O40(H40)
;
_olex2_submission_special_instructions 'No special instructions were received'

loop_
_space_group_symop_operation_xyz
'x, y, z'
'-x, y+1/2, -z+1/2'
'-x, -y, -z'
'x, -y-1/2, z-1/2'

loop_
_atom_site_label
_atom_site_type_symbol
_atom_site_fract_x
_atom_site_fract_y
_atom_site_fract_z
_atom_site_U_iso_or_equiv
_atom_site_adp_type
_atom_site_occupancy
_atom_site_site_symmetry_order
_atom_site_calc_flag
_atom_site_refinement_flags_posn
_atom_site_refinement_flags_adp
_atom_site_refinement_flags_occupancy
_atom_site_disorder_assembly
_atom_site_disorder_group
Mo4 Mo 0.35742(3) 0.61540(5) 0.37065(4) 0.02659(16) Uani 1 1 d . . . . .
Mo6 Mo 0.18939(3) 0.59964(5) 0.27022(4) 0.02857(16) Uani 1 1 d . . . . .
Mo1 Mo 0.23374(3) 0.74015(5) 0.45590(5) 0.03014(17) Uani 1 1 d . . . . .
Mo5 Mo 0.40210(3) 0.52509(5) 0.56074(4) 0.03117(17) Uani 1 1 d . . . . .
Mo3 Mo 0.12282(3) 0.63324(5) 0.54367(5) 0.03397(18) Uani 1 1 d . . . . .
Mo8 Mo 0.13445(3) 0.38963(5) 0.56955(5) 0.03646(19) Uani 1 1 d . . . . .
Mo12 Mo 0.36765(4) 0.39343(5) 0.39374(5) 0.03397(18) Uani 1 1 d . . . . .
Mo9 Mo 0.08535(3) 0.48520(5) 0.36159(5) 0.03573(19) Uani 1 1 d . . . . .
Mo2 Mo 0.27329(4) 0.64586(6) 0.64349(5) 0.03712(19) Uani 1 1 d . . . . .
Mo11 Mo 0.20296(4) 0.38036(5) 0.28510(5) 0.03620(19) Uani 1 1 d . . . . .
Mo10 Mo 0.24781(4) 0.27568(5) 0.49303(5) 0.0401(2) Uani 1 1 d . . . . .
Mo7 Mo 0.28639(4) 0.40210(6) 0.66372(5) 0.0455(2) Uani 1 1 d . . . . .
Ag1 Ag 0.46480(4) 0.51621(8) 0.24927(6) 0.0743(3) Uani 1 1 d . . . . .
Ag2 Ag 0.17225(8) 0.56479(12) 0.76233(10) 0.0704(5) Uani 0.6 1 d D . P A 1
Si1 Si 0.24245(9) 0.50788(13) 0.46762(12) 0.0179(4) Uani 1 1 d . . . . .
O1 O 0.3112(2) 0.7015(3) 0.4276(3) 0.0265(11) Uani 1 1 d . . . . .
O2 O 0.1931(2) 0.6862(3) 0.3545(3) 0.0283(12) Uani 1 1 d . . . . .
O3 O 0.2828(2) 0.6011(3) 0.2964(3) 0.0278(12) Uani 1 1 d . . . . .
O4 O 0.4163(2) 0.6095(4) 0.4772(3) 0.0293(12) Uani 1 1 d . . . . .
O6 O 0.3163(2) 0.5104(3) 0.4530(3) 0.0225(11) Uani 1 1 d . . . . .
O5 O 0.1499(2) 0.7372(4) 0.4932(3) 0.0314(13) Uani 1 1 d . . . . .
O7 O 0.1991(3) 0.4862(3) 0.2188(3) 0.0310(12) Uani 1 1 d . . . . .
O8 O 0.1685(3) 0.2777(4) 0.5303(4) 0.0360(14) Uani 1 1 d . . . . .
O9 O 0.2251(2) 0.5989(3) 0.5115(3) 0.0224(11) Uani 1 1 d . . . . .
O10 O 0.3905(3) 0.5046(3) 0.3397(3) 0.0292(12) Uani 1 1 d . . . . .
O11 O 0.1045(2) 0.5716(4) 0.2770(3) 0.0311(12) Uani 1 1 d . . . . .
O12 O 0.4253(2) 0.4325(4) 0.4918(3) 0.0323(13) Uani 1 1 d . . . . .
O13 O 0.1129(3) 0.3961(4) 0.2907(3) 0.0322(13) Uani 1 1 d . . . . .
O14 O 0.3498(3) 0.6131(4) 0.6049(3) 0.0311(12) Uani 1 1 d . . . . .
O15 O 0.1968(2) 0.4974(3) 0.3777(3) 0.0226(11) Uani 1 1 d . . . . .
O16 O 0.0920(2) 0.5824(4) 0.4386(3) 0.0327(13) Uani 1 1 d . . . . .
O17 O 0.2933(3) 0.3916(4) 0.3116(3) 0.0307(12) Uani 1 1 d . . . . .
O18 O 0.0992(3) 0.4096(4) 0.4536(3) 0.0323(13) Uani 1 1 d . . . . .
O19 O 0.3582(3) 0.4420(4) 0.6185(3) 0.0361(14) Uani 1 1 d . . . . .
O20 O 0.3259(3) 0.3196(4) 0.4584(3) 0.0347(13) Uani 1 1 d . . . . .
O21 O 0.1246(3) 0.5110(4) 0.5844(3) 0.0329(13) Uani 1 1 d . . . . .
O22 O 0.2099(3) 0.3073(4) 0.3829(3) 0.0338(13) Uani 1 1 d . . . . .
O23 O 0.2314(2) 0.4249(3) 0.5259(3) 0.0259(11) Uani 1 1 d . . . . .
O24 O 0.2696(3) 0.7501(4) 0.5710(3) 0.0324(13) Uani 1 1 d . . . . .
O25 O 0.1831(3) 0.6564(4) 0.6424(3) 0.0327(13) Uani 1 1 d . . . . .
O26 O 0.1977(3) 0.3818(4) 0.6668(3) 0.0324(13) Uani 1 1 d . . . . .
O27 O 0.2887(3) 0.2933(4) 0.6072(4) 0.0383(14) Uani 1 1 d . . . . .
O28 O 0.2686(3) 0.5263(4) 0.6784(3) 0.0385(14) Uani 1 1 d . . . . .
O29 O 0.4006(2) 0.6842(4) 0.3201(4) 0.0347(13) Uani 1 1 d . . . . .
O30 O 0.2331(3) 0.8475(4) 0.4287(4) 0.0375(14) Uani 1 1 d . . . . .
O31 O 0.3002(3) 0.6971(4) 0.7344(4) 0.0448(16) Uani 1 1 d . . . . .
O32 O 0.4156(3) 0.3243(4) 0.3517(4) 0.0416(15) Uani 1 1 d . . . . .
O33 O 0.0722(3) 0.3449(4) 0.6073(4) 0.0453(16) Uani 1 1 d . . . . .
O34 O 0.2586(3) 0.1661(4) 0.4831(4) 0.0477(17) Uani 1 1 d . . . . .
O35 O 0.0074(3) 0.4783(4) 0.3322(4) 0.0453(16) Uani 1 1 d . . . . .
O36 O 0.1958(3) 0.3046(4) 0.2095(4) 0.0442(16) Uani 1 1 d . . . . .
O37 O 0.4697(3) 0.5390(4) 0.6285(4) 0.0408(15) Uani 1 1 d . . . . .
O38 O 0.0566(3) 0.6722(4) 0.5749(4) 0.0446(16) Uani 1 1 d . . . . .
O39 O 0.3186(3) 0.3720(5) 0.7604(4) 0.057(2) Uani 1 1 d . . . . .
C9 C 0.5816(3) 0.6031(5) -0.0212(4) 0.0210(15) Uani 1 1 d . . . . .
N4 N 0.5461(4) 0.4782(5) 0.1647(4) 0.0394(18) Uani 1 1 d . . . . .
C8 C 0.5862(4) 0.5365(6) 0.0437(5) 0.0348(19) Uani 1 1 d . . . . .
N2 N 0.4569(4) 0.7362(6) 0.0582(5) 0.052(2) Uani 1 1 d . . . . .
H2 H 0.444848 0.783336 0.030483 0.062 Uiso 1 1 calc R . . . .
N6 N 0.0060(8) 0.7075(9) 0.8519(14) 0.040(4) Uani 0.6 1 d D U P A 1
H6 H -0.017356 0.749690 0.865722 0.048 Uiso 0.6 1 calc R . P A 1
C2 C 0.5033(4) 0.6765(6) 0.0418(5) 0.035(2) Uani 1 1 d . . . . .
C13 C 0.5405(4) 0.6749(6) -0.0219(5) 0.0324(18) Uani 1 1 d . . . . .
N1 N 0.4617(4) 0.6303(6) 0.1548(5) 0.057(2) Uani 1 1 d . . . . .
C16 C -0.0013(7) 0.6175(9) 0.8626(12) 0.026(3) Uani 0.6 1 d D U P A 1
C4 C 0.5473(4) 0.5404(6) 0.1045(5) 0.0347(19) Uani 1 1 d . . . . .
N3 N 0.5369(4) 0.7384(6) -0.0867(6) 0.066(3) Uani 1 1 d . . . . .
C14 C 0.0576(14) 0.7134(13) 0.815(3) 0.051(6) Uani 0.6 1 d D U P A 1
H14 H 0.070442 0.767095 0.795185 0.062 Uiso 0.6 1 calc R . P A 1
C3 C 0.5062(4) 0.6137(6) 0.1020(6) 0.042(2) Uani 1 1 d . . . . .
C5 C 0.5862(5) 0.4131(7) 0.1663(6) 0.049(2) Uani 1 1 d . . . . .
H5 H 0.586268 0.369385 0.206703 0.058 Uiso 1 1 calc R . . . .
C10 C 0.6166(4) 0.5938(6) -0.0849(5) 0.041(2) Uani 1 1 d . . . . .
H10 H 0.643329 0.545233 -0.084998 0.050 Uiso 1 1 calc R . . . .
C15 C 0.0502(6) 0.5782(9) 0.8370(9) 0.026(2) Uani 0.6 1 d D U P A 1
C11 C 0.6132(5) 0.6538(7) -0.1477(6) 0.046(2) Uani 1 1 d . . . . .
H11 H 0.637708 0.645666 -0.189818 0.055 Uiso 1 1 calc R . . . .
N5 N 0.0887(6) 0.6422(8) 0.8086(9) 0.034(2) Uani 0.6 1 d D U P A 1
C12 C 0.5738(5) 0.7269(7) -0.1500(6) 0.055(3) Uani 1 1 d . . . . .
H12 H 0.571928 0.767843 -0.193148 0.066 Uiso 1 1 calc R . . . .
C7 C 0.6288(5) 0.4659(7) 0.0477(6) 0.060(3) Uani 1 1 d . . . . .
H7 H 0.656373 0.459804 0.008864 0.072 Uiso 1 1 calc R . . . .
C1 C 0.4345(5) 0.7051(8) 0.1261(7) 0.062(3) Uani 1 1 d . . . . .
H1 H 0.403145 0.733468 0.150185 0.075 Uiso 1 1 calc R . . . .
C6 C 0.6284(6) 0.4062(8) 0.1106(7) 0.065(3) Uani 1 1 d . . . . .
H6A H 0.657362 0.359757 0.116031 0.078 Uiso 1 1 calc R . . . .
C25 C 0.1219(5) 0.3620(6) 0.8208(8) 0.049(4) Uani 0.6 1 d D U P A 1
H25 H 0.157802 0.337406 0.804063 0.059 Uiso 0.6 1 calc R . P A 1
N8 N 0.1125(4) 0.4530(5) 0.8165(6) 0.043(3) Uani 0.6 1 d DG U P A 1
C26 C 0.0588(4) 0.4899(4) 0.8415(7) 0.028(2) Uani 0.6 1 d DG U P A 1
C22 C 0.0144(4) 0.4357(6) 0.8707(9) 0.033(3) Uani 0.6 1 d DG U P A 1
C23 C 0.0237(6) 0.3446(6) 0.8749(11) 0.043(4) Uani 0.6 1 d DG U P A 1
H23 H -0.005990 0.308381 0.894397 0.052 Uiso 0.6 1 calc R . P A 1
C24 C 0.0774(7) 0.3078(4) 0.8499(11) 0.061(9) Uani 0.6 1 d DG U P A 1
H24 H 0.083687 0.246942 0.852756 0.074 Uiso 0.6 1 calc R . P A 1
C21 C -0.0387(8) 0.4793(9) 0.9036(13) 0.028(2) Uani 0.6 1 d D U P A 1
C17 C -0.0469(9) 0.5662(10) 0.8967(14) 0.026(3) Uani 0.6 1 d D U P A 1
N7 N -0.0981(10) 0.6061(11) 0.9273(15) 0.039(3) Uani 0.6 1 d D U P A 1
C18 C -0.1412(11) 0.5477(11) 0.9604(18) 0.042(5) Uani 0.6 1 d D U P A 1
H18 H -0.178272 0.568982 0.976698 0.050 Uiso 0.6 1 calc R . P A 1
C19 C -0.1253(10) 0.4561(12) 0.9675(14) 0.046(4) Uani 0.6 1 d D U P A 1
H19 H -0.148190 0.417756 0.996472 0.056 Uiso 0.6 1 calc R . P A 1
C20 C -0.0784(13) 0.4273(19) 0.9329(17) 0.029(4) Uani 0.3333 1 d D U P A 1
H20 H -0.072904 0.366481 0.928799 0.034 Uiso 0.5 1 calc R . P A 1
O1W O 0.295980 0.936060 0.611860 0.035 Uani 0.6 1 d . U P B 1
H1WA H 0.267660 0.909040 0.596250 0.053 Uiso 0.6 1 d . . P C 1
H1WB H 0.284640 0.976830 0.642410 0.053 Uiso 0.6 1 d . . P D 1
C26A C 0.0519(8) 0.5401(10) 0.8365(13) 0.026(4) Uani 0.4 1 d D U P E 2
Ag2A Ag 0.16850(14) 0.4691(2) 0.76309(19) 0.1014(11) Uani 0.4 1 d D U P E 2
N5A N 0.0945(8) 0.3876(10) 0.8287(12) 0.038(4) Uani 0.4 1 d D U P E 2
N8A N 0.1000(7) 0.5777(9) 0.8007(10) 0.033(3) Uani 0.4 1 d D U P E 2
C14A C 0.0711(11) 0.3146(13) 0.8483(18) 0.035(7) Uani 0.4 1 d D U P E 2
H14A H 0.090130 0.260768 0.839336 0.042 Uiso 0.4 1 calc R . P E 2
C15A C 0.0507(8) 0.4505(10) 0.8466(12) 0.024(3) Uani 0.4 1 d D U P E 2
C25A C 0.1010(11) 0.6682(11) 0.7881(18) 0.043(6) Uani 0.4 1 d D U P E 2
H25A H 0.131769 0.693058 0.760354 0.052 Uiso 0.4 1 calc R . P E 2
N6A N 0.0179(10) 0.3186(11) 0.8824(17) 0.040(5) Uani 0.4 1 d D U P E 2
H6AA H -0.003202 0.275597 0.899527 0.048 Uiso 0.4 1 calc R . P E 2
C16A C 0.0048(9) 0.4087(11) 0.8837(14) 0.025(3) Uani 0.4 1 d D U P E 2
C24A C 0.0558(14) 0.7226(14) 0.817(2) 0.027(5) Uani 0.4 1 d D U P E 2
H24A H 0.059444 0.783867 0.814918 0.033 Uiso 0.4 1 calc R . P E 2
C22A C 0.0048(11) 0.5927(11) 0.861(2) 0.028(5) Uani 0.4 1 d D U P E 2
C17A C -0.0441(12) 0.4613(12) 0.907(2) 0.020(2) Uani 0.4 1 d D U P E 2
C23A C 0.0054(13) 0.6837(12) 0.849(3) 0.035(6) Uani 0.4 1 d D U P E 2
H23A H -0.027704 0.718413 0.861794 0.042 Uiso 0.4 1 calc R . P E 2
C21A C -0.0464(13) 0.5482(12) 0.898(2) 0.020(5) Uani 0.4 1 d D U P E 2
N7A N -0.0896(8) 0.4196(11) 0.9462(12) 0.016(2) Uani 0.4 1 d D U P E 2
C20A C -0.0917(17) 0.597(2) 0.920(3) 0.023(3) Uani 0.3333 1 d D U P E 2
H20A H -0.092063 0.656852 0.907128 0.028 Uiso 0.5 1 calc R . P E 2
C18A C -0.1394(10) 0.4733(13) 0.9717(16) 0.020(3) Uani 0.4 1 d D U P E 2
H18A H -0.171961 0.448345 0.996017 0.025 Uiso 0.4 1 calc R . P E 2
C19A C -0.1364(13) 0.5660(14) 0.958(2) 0.019(5) Uani 0.4 1 d D U P E 2
H19A H -0.165819 0.603918 0.975881 0.023 Uiso 0.4 1 calc R . P E 2
O40 O 0.1788(3) 0.6616(4) 0.1843(3) 0.0377(14) Uani 1 1 d . . . . .
H40 H 0.196464 0.638296 0.148472 0.057 Uiso 1 1 calc GR . . . .
CAA C -0.1123(9) 0.3406(13) 0.9583(12) 0.015(2) Uani 0.3333 1 d . U P F 3
O0AA O 0.2544(13) 0.475(2) 0.8720(16) 0.113(3) Uani 0.4 1 d . U P E 2
H0AA H 0.276461 0.522755 0.868347 0.169 Uiso 0.4 1 d GR . P E 2
H0AB H 0.280641 0.433171 0.866739 0.169 Uiso 0.4 1 d GR . P E 2

loop_
_atom_site_aniso_label
_atom_site_aniso_U_11
_atom_site_aniso_U_22
_atom_site_aniso_U_33
_atom_site_aniso_U_23
_atom_site_aniso_U_13
_atom_site_aniso_U_12
Mo4 0.0230(3) 0.0261(4) 0.0318(4) 0.0079(3) 0.0080(3) -0.0029(3)
Mo6 0.0359(4) 0.0243(4) 0.0242(3) 0.0059(3) 0.0004(3) -0.0032(3)
Mo1 0.0387(4) 0.0184(4) 0.0355(4) -0.0035(3) 0.0124(3) -0.0054(3)
Mo5 0.0200(4) 0.0405(4) 0.0312(4) 0.0030(3) -0.0016(3) -0.0028(3)
Mo3 0.0215(4) 0.0437(5) 0.0387(4) -0.0041(3) 0.0112(3) -0.0018(3)
Mo8 0.0290(4) 0.0397(5) 0.0418(4) 0.0131(3) 0.0088(3) -0.0111(3)
Mo12 0.0354(4) 0.0262(4) 0.0424(4) -0.0028(3) 0.0127(3) 0.0044(3)
Mo9 0.0202(4) 0.0493(5) 0.0358(4) 0.0014(4) -0.0014(3) -0.0084(3)
Mo2 0.0357(4) 0.0482(5) 0.0262(4) -0.0141(3) 0.0008(3) -0.0012(3)
Mo11 0.0481(5) 0.0229(4) 0.0346(4) -0.0101(3) -0.0029(3) 0.0007(3)
Mo10 0.0441(5) 0.0202(4) 0.0558(5) 0.0115(3) 0.0070(4) -0.0027(3)
Mo7 0.0428(5) 0.0541(6) 0.0359(4) 0.0231(4) -0.0051(3) -0.0161(4)
Ag1 0.0575(6) 0.1206(9) 0.0517(5) 0.0361(5) 0.0298(4) 0.0295(5)
Ag2 0.0767(11) 0.0681(11) 0.0799(11) 0.0166(9) 0.0549(9) 0.0078(8)
Si1 0.0170(10) 0.0179(10) 0.0188(9) 0.0029(8) 0.0030(7) -0.0030(7)
O1 0.028(3) 0.024(3) 0.027(3) -0.002(2) 0.003(2) -0.004(2)
O2 0.030(3) 0.025(3) 0.029(3) -0.001(2) 0.005(2) 0.001(2)
O3 0.032(3) 0.027(3) 0.025(3) -0.001(2) 0.005(2) 0.002(2)
O4 0.027(3) 0.033(3) 0.026(3) 0.001(2) 0.000(2) -0.007(2)
O6 0.022(3) 0.022(3) 0.023(3) 0.004(2) 0.002(2) 0.000(2)
O5 0.029(3) 0.032(3) 0.034(3) -0.003(3) 0.008(2) -0.002(2)
O7 0.041(3) 0.024(3) 0.028(3) 0.000(2) 0.005(2) -0.004(2)
O8 0.037(3) 0.030(3) 0.042(3) 0.008(3) 0.007(3) -0.010(2)
O9 0.022(3) 0.026(3) 0.020(2) -0.004(2) 0.007(2) -0.006(2)
O10 0.030(3) 0.026(3) 0.034(3) 0.003(2) 0.012(2) 0.001(2)
O11 0.027(3) 0.032(3) 0.033(3) 0.002(2) -0.001(2) -0.004(2)
O12 0.028(3) 0.028(3) 0.040(3) 0.010(3) 0.002(2) 0.001(2)
O13 0.036(3) 0.027(3) 0.031(3) -0.002(2) -0.001(2) -0.013(2)
O14 0.033(3) 0.029(3) 0.032(3) 0.001(2) 0.004(2) -0.007(2)
O15 0.022(3) 0.023(3) 0.022(3) -0.001(2) 0.003(2) -0.005(2)
O16 0.023(3) 0.038(3) 0.037(3) 0.001(3) 0.003(2) -0.002(2)
O17 0.037(3) 0.025(3) 0.032(3) 0.001(2) 0.010(2) -0.004(2)
O18 0.032(3) 0.034(3) 0.030(3) 0.001(2) 0.001(2) -0.010(2)
O19 0.032(3) 0.038(4) 0.036(3) 0.012(3) -0.003(2) -0.003(3)
O20 0.036(3) 0.030(3) 0.036(3) 0.011(3) 0.001(3) -0.002(2)
O21 0.033(3) 0.035(3) 0.032(3) 0.001(3) 0.009(2) -0.007(2)
O22 0.035(3) 0.028(3) 0.037(3) 0.001(3) 0.003(3) -0.006(2)
O23 0.024(3) 0.025(3) 0.029(3) 0.008(2) 0.004(2) -0.003(2)
O24 0.036(3) 0.033(3) 0.028(3) -0.009(2) 0.004(2) -0.011(2)
O25 0.038(3) 0.038(3) 0.025(3) -0.004(2) 0.012(2) -0.008(3)
O26 0.038(3) 0.037(3) 0.023(3) 0.004(2) 0.007(2) -0.012(3)
O27 0.034(3) 0.035(3) 0.045(4) 0.017(3) 0.003(3) -0.001(3)
O28 0.039(4) 0.044(4) 0.031(3) 0.007(3) 0.004(3) -0.009(3)
O29 0.026(3) 0.035(3) 0.046(3) 0.005(3) 0.013(3) -0.002(2)
O30 0.039(3) 0.024(3) 0.054(4) 0.000(3) 0.018(3) 0.003(2)
O31 0.042(4) 0.057(4) 0.033(3) -0.015(3) -0.002(3) -0.003(3)
O32 0.041(4) 0.034(4) 0.052(4) -0.004(3) 0.015(3) 0.001(3)
O33 0.042(4) 0.042(4) 0.054(4) 0.015(3) 0.016(3) -0.016(3)
O34 0.046(4) 0.027(3) 0.071(5) 0.018(3) 0.013(3) 0.003(3)
O35 0.027(3) 0.064(5) 0.042(4) 0.000(3) -0.004(3) -0.010(3)
O36 0.059(4) 0.027(3) 0.042(4) -0.012(3) -0.006(3) 0.003(3)
O37 0.022(3) 0.059(4) 0.038(3) 0.007(3) -0.003(2) -0.010(3)
O38 0.030(3) 0.053(4) 0.055(4) -0.004(3) 0.022(3) 0.002(3)
O39 0.059(5) 0.068(5) 0.038(4) 0.020(3) -0.013(3) -0.013(4)
C9 0.023(4) 0.021(4) 0.018(3) -0.001(3) 0.000(3) 0.003(3)
N4 0.042(5) 0.044(5) 0.034(4) 0.007(3) 0.013(3) 0.010(3)
C8 0.034(5) 0.033(5) 0.039(5) -0.006(4) 0.009(4) 0.008(4)
N2 0.067(6) 0.046(5) 0.042(5) 0.006(4) 0.006(4) 0.025(4)
N6 0.044(6) 0.025(4) 0.051(10) 0.001(5) 0.006(6) 0.005(4)
C2 0.035(5) 0.035(5) 0.036(5) -0.001(4) 0.004(4) 0.014(4)
C13 0.034(5) 0.035(5) 0.026(4) 0.001(4) -0.003(3) -0.002(4)
N1 0.060(6) 0.061(6) 0.055(5) 0.015(4) 0.024(4) 0.033(4)
C16 0.026(4) 0.025(4) 0.022(7) -0.001(5) -0.009(4) 0.005(3)
C4 0.034(5) 0.039(5) 0.033(5) 0.004(4) 0.010(4) 0.004(4)
N3 0.070(7) 0.055(6) 0.067(6) 0.015(5) -0.004(5) -0.017(5)
C14 0.052(8) 0.028(4) 0.077(16) 0.006(6) 0.020(10) 0.004(4)
C3 0.041(5) 0.048(6) 0.038(5) 0.004(4) 0.010(4) 0.015(4)
C5 0.054(6) 0.043(6) 0.050(6) 0.011(5) 0.012(5) 0.019(5)
C10 0.040(5) 0.045(6) 0.039(5) 0.002(4) 0.005(4) 0.007(4)
C15 0.025(4) 0.025(3) 0.025(6) 0.001(4) -0.007(4) 0.004(3)
C11 0.048(6) 0.056(7) 0.035(5) -0.002(5) 0.010(4) -0.010(5)
N5 0.034(5) 0.028(4) 0.040(7) 0.000(5) 0.000(4) -0.002(3)
C12 0.054(7) 0.060(7) 0.049(6) 0.027(5) 0.002(5) -0.015(5)
C7 0.077(8) 0.063(7) 0.047(6) 0.013(5) 0.037(5) 0.039(6)
C1 0.076(8) 0.064(8) 0.053(7) 0.006(6) 0.028(6) 0.041(6)
C6 0.085(9) 0.063(8) 0.053(7) 0.022(6) 0.026(6) 0.042(6)
C25 0.065(8) 0.036(4) 0.049(9) 0.005(5) 0.018(7) 0.023(4)
N8 0.051(5) 0.036(4) 0.046(7) 0.004(5) 0.017(5) 0.018(4)
C26 0.037(5) 0.025(3) 0.021(6) 0.002(4) 0.002(4) 0.008(3)
C22 0.041(5) 0.026(3) 0.032(8) 0.002(4) 0.003(5) 0.004(3)
C23 0.052(8) 0.025(4) 0.050(11) -0.001(5) 0.003(7) 0.004(4)
C24 0.072(10) 0.037(5) 0.08(2) 0.010(8) 0.025(13) 0.020(5)
C21 0.029(4) 0.030(4) 0.021(5) -0.002(4) -0.008(3) 0.001(3)
C17 0.029(4) 0.030(4) 0.015(7) -0.003(4) -0.007(4) 0.003(3)
N7 0.036(5) 0.043(5) 0.037(7) -0.009(5) 0.004(4) 0.006(4)
C18 0.042(7) 0.047(6) 0.037(12) -0.010(6) 0.009(8) 0.002(5)
C19 0.049(8) 0.047(6) 0.045(10) -0.007(6) 0.014(7) 0.002(5)
C20 0.035(6) 0.032(5) 0.016(10) -0.007(6) -0.005(6) -0.004(4)
O1W 0.037 0.036 0.035 -0.002 0.012 -0.006
C26A 0.024(6) 0.033(4) 0.022(9) -0.004(5) 0.002(6) 0.002(4)
Ag2A 0.0786(19) 0.143(3) 0.092(2) -0.038(2) 0.0447(15) 0.0114(18)
N5A 0.036(6) 0.038(4) 0.044(10) -0.008(6) 0.014(6) 0.010(4)
N8A 0.030(6) 0.037(5) 0.032(8) -0.010(6) 0.010(6) -0.005(4)
C14A 0.029(8) 0.037(4) 0.039(18) -0.005(6) 0.000(10) 0.011(4)
C15A 0.023(6) 0.033(4) 0.016(8) -0.005(5) 0.003(5) 0.004(4)
C25A 0.043(9) 0.038(5) 0.052(14) -0.006(6) 0.019(9) -0.005(5)
N6A 0.033(7) 0.030(4) 0.058(13) -0.001(6) 0.009(8) 0.007(4)
C16A 0.024(5) 0.031(3) 0.020(9) 0.000(5) 0.003(5) 0.007(4)
C24A 0.029(7) 0.030(5) 0.021(10) -0.004(5) 0.001(7) -0.009(4)
C22A 0.028(6) 0.024(4) 0.033(13) 0.000(6) 0.011(8) -0.001(4)
C17A 0.020(2) 0.021(2) 0.020(2) 0.0003(10) 0.0033(11) -0.0005(9)
C23A 0.033(8) 0.024(4) 0.049(17) 0.002(7) 0.013(10) -0.003(4)
C21A 0.022(5) 0.021(2) 0.018(12) 0.000(3) 0.001(7) -0.001(2)
N7A 0.016(2) 0.015(2) 0.015(2) -0.0003(9) 0.0008(10) 0.0003(9)
C20A 0.024(3) 0.023(3) 0.023(3) -0.0001(10) 0.0035(11) 0.0003(10)
C18A 0.020(5) 0.019(3) 0.023(8) -0.001(4) 0.004(5) 0.003(3)
C19A 0.021(6) 0.018(3) 0.017(11) -0.002(5) 0.001(7) 0.002(3)
O40 0.043(4) 0.042(4) 0.026(3) 0.003(3) 0.001(3) -0.007(3)
CAA 0.015(2) 0.014(2) 0.014(2) 0.0003(12) 0.0010(12) -0.0006(12)
O0AA 0.112(3) 0.113(4) 0.112(3) 0.000(2) 0.0163(18) -0.001(2)

loop_
_atom_type_symbol
_atom_type_description
_atom_type_scat_dispersion_real
_atom_type_scat_dispersion_imag
_atom_type_scat_source
C C 0.0033 0.0016 'International Tables Vol C Tables 4.2.6.8 and 6.1.1.4'
H H 0.0000 0.0000 'International Tables Vol C Tables 4.2.6.8 and 6.1.1.4'
Ag Ag -0.8971 1.1015 'International Tables Vol C Tables 4.2.6.8 and 6.1.1.4'
Mo Mo -1.6832 0.6857 'International Tables Vol C Tables 4.2.6.8 and 6.1.1.4'
N N 0.0061 0.0033 'International Tables Vol C Tables 4.2.6.8 and 6.1.1.4'
O O 0.0106 0.0060 'International Tables Vol C Tables 4.2.6.8 and 6.1.1.4'
Si Si 0.0817 0.0704 'International Tables Vol C Tables 4.2.6.8 and 6.1.1.4'

loop_
_geom_angle_atom_site_label_1
_geom_angle_atom_site_label_2
_geom_angle_atom_site_label_3
_geom_angle
_geom_angle_site_symmetry_1
_geom_angle_site_symmetry_3
_geom_angle_publ_flag
O1 Mo4 O4 85.1(2) . . ?
O1 Mo4 O6 85.42(19) . . ?
O3 Mo4 O1 86.5(2) . . ?
O3 Mo4 O4 158.2(2) . . ?
O3 Mo4 O6 86.0(2) . . ?
O3 Mo4 O10 92.5(2) . . ?
O4 Mo4 O6 73.32(19) . . ?
O10 Mo4 O1 160.4(2) . . ?
O10 Mo4 O4 88.8(2) . . ?
O10 Mo4 O6 75.0(2) . . ?
O29 Mo4 O1 100.0(2) . . ?
O29 Mo4 O3 103.6(3) . . ?
O29 Mo4 O4 97.6(2) . . ?
O29 Mo4 O6 169.2(2) . . ?
O29 Mo4 O10 99.3(2) . . ?
O2 Mo6 O3 84.8(2) . . ?
O2 Mo6 O7 159.1(2) . . ?
O2 Mo6 O15 85.9(2) . . ?
O3 Mo6 O15 84.11(19) . . ?
O7 Mo6 O3 86.0(2) . . ?
O7 Mo6 O15 74.5(2) . . ?
O11 Mo6 O2 92.7(2) . . ?
O11 Mo6 O3 160.1(2) . . ?
O11 Mo6 O7 89.7(2) . . ?
O11 Mo6 O15 76.1(2) . . ?
O40 Mo6 O2 101.5(3) . . ?
O40 Mo6 O3 100.0(3) . . ?
O40 Mo6 O7 98.6(3) . . ?
O40 Mo6 O11 99.8(3) . . ?
O40 Mo6 O15 171.8(2) . . ?
O1 Mo1 O2 87.5(2) . . ?
O1 Mo1 O5 160.4(2) . . ?
O1 Mo1 O9 86.3(2) . . ?
O1 Mo1 O24 91.7(2) . . ?
O2 Mo1 O5 86.7(2) . . ?
O2 Mo1 O9 83.7(2) . . ?
O5 Mo1 O9 74.4(2) . . ?
O24 Mo1 O2 158.5(2) . . ?
O24 Mo1 O5 86.9(2) . . ?
O24 Mo1 O9 74.9(2) . . ?
O30 Mo1 O1 102.0(2) . . ?
O30 Mo1 O2 101.6(3) . . ?
O30 Mo1 O5 97.6(3) . . ?
O30 Mo1 O9 170.3(2) . . ?
O30 Mo1 O24 99.5(3) . . ?
O4 Mo5 O6 74.14(19) . . ?
O4 Mo5 O14 88.1(2) . . ?
O12 Mo5 O4 89.5(2) . . ?
O12 Mo5 O6 74.8(2) . . ?
O12 Mo5 O14 159.4(2) . . ?
O14 Mo5 O6 84.9(2) . . ?
O19 Mo5 O4 158.8(2) . . ?
O19 Mo5 O6 85.2(2) . . ?
O19 Mo5 O12 89.8(2) . . ?
O19 Mo5 O14 85.2(2) . . ?
O37 Mo5 O4 99.4(3) . . ?
O37 Mo5 O6 172.4(2) . . ?
O37 Mo5 O12 101.5(3) . . ?
O37 Mo5 O14 99.0(3) . . ?
O37 Mo5 O19 101.5(3) . . ?
O5 Mo3 O9 74.6(2) . . ?
O5 Mo3 O21 158.7(2) . . ?
O5 Mo3 O25 89.9(2) . . ?
O16 Mo3 O5 92.0(2) . . ?
O16 Mo3 O9 85.2(2) . . ?
O16 Mo3 O21 84.6(2) . . ?
O16 Mo3 O25 156.5(2) . . ?
O21 Mo3 O9 84.2(2) . . ?
O25 Mo3 O9 72.8(2) . . ?
O25 Mo3 O21 85.2(2) . . ?
O38 Mo3 O5 99.5(3) . . ?
O38 Mo3 O9 170.4(3) . . ?
O38 Mo3 O16 102.9(3) . . ?
O38 Mo3 O21 101.7(3) . . ?
O38 Mo3 O25 99.9(3) . . ?
O8 Mo8 O23 73.3(2) . . ?
O18 Mo8 O8 85.9(2) . . ?
O18 Mo8 O23 84.2(2) . . ?
O21 Mo8 O8 159.0(2) . . ?
O21 Mo8 O18 86.4(2) . . ?
O21 Mo8 O23 86.5(2) . . ?
O21 Mo8 O26 91.9(2) . . ?
O26 Mo8 O8 88.0(2) . . ?
O26 Mo8 O18 158.0(2) . . ?
O26 Mo8 O23 73.8(2) . . ?
O33 Mo8 O8 97.0(3) . . ?
O33 Mo8 O18 101.9(3) . . ?
O33 Mo8 O21 103.7(3) . . ?
O33 Mo8 O23 168.4(3) . . ?
O33 Mo8 O26 99.8(3) . . ?
O10 Mo12 O6 73.00(19) . . ?
O12 Mo12 O6 73.4(2) . . ?
O12 Mo12 O10 86.3(2) . . ?
O17 Mo12 O6 84.6(2) . . ?
O17 Mo12 O10 86.5(2) . . ?
O17 Mo12 O12 158.0(2) . . ?
O20 Mo12 O6 85.8(2) . . ?
O20 Mo12 O10 158.5(2) . . ?
O20 Mo12 O12 91.1(2) . . ?
O20 Mo12 O17 88.0(2) . . ?
O32 Mo12 O6 169.0(2) . . ?
O32 Mo12 O10 98.1(3) . . ?
O32 Mo12 O12 100.0(3) . . ?
O32 Mo12 O17 101.6(3) . . ?
O32 Mo12 O20 103.4(3) . . ?
O11 Mo9 O15 73.27(19) . . ?
O13 Mo9 O11 86.1(2) . . ?
O13 Mo9 O15 73.9(2) . . ?
O16 Mo9 O11 86.8(2) . . ?
O16 Mo9 O13 158.0(2) . . ?
O16 Mo9 O15 84.1(2) . . ?
O18 Mo9 O11 158.9(2) . . ?
O18 Mo9 O13 91.3(2) . . ?
O18 Mo9 O15 85.9(2) . . ?
O18 Mo9 O16 87.9(2) . . ?
O35 Mo9 O11 98.5(3) . . ?
O35 Mo9 O13 99.8(3) . . ?
O35 Mo9 O15 169.8(2) . . ?
O35 Mo9 O16 101.8(3) . . ?
O35 Mo9 O18 102.6(3) . . ?
O14 Mo2 O9 84.1(2) . . ?
O14 Mo2 O24 88.2(2) . . ?
O14 Mo2 O25 157.6(2) . . ?
O24 Mo2 O9 73.99(19) . . ?
O25 Mo2 O9 73.75(19) . . ?
O25 Mo2 O24 88.9(2) . . ?
O28 Mo2 O9 87.0(2) . . ?
O28 Mo2 O14 86.5(2) . . ?
O28 Mo2 O24 160.7(2) . . ?
O28 Mo2 O25 89.0(2) . . ?
O31 Mo2 O9 169.3(3) . . ?
O31 Mo2 O14 102.4(3) . . ?
O31 Mo2 O24 97.5(3) . . ?
O31 Mo2 O25 100.0(3) . . ?
O31 Mo2 O28 101.7(3) . . ?
O7 Mo11 O13 88.2(2) . . ?
O7 Mo11 O15 74.2(2) . . ?
O13 Mo11 O15 73.97(19) . . ?
O17 Mo11 O7 90.3(2) . . ?
O17 Mo11 O13 160.4(2) . . ?
O17 Mo11 O15 86.8(2) . . ?
O17 Mo11 O22 85.5(2) . . ?
O22 Mo11 O7 158.8(2) . . ?
O22 Mo11 O13 88.9(2) . . ?
O22 Mo11 O15 84.8(2) . . ?
O36 Mo11 O7 99.8(3) . . ?
O36 Mo11 O13 98.0(3) . . ?
O36 Mo11 O15 169.9(2) . . ?
O36 Mo11 O17 101.5(3) . . ?
O36 Mo11 O22 101.4(3) . . ?
O8 Mo10 O20 159.2(2) . . ?
O8 Mo10 O22 91.4(2) . . ?
O8 Mo10 O23 74.9(2) . . ?
O8 Mo10 O27 89.2(2) . . ?
O20 Mo10 O23 84.4(2) . . ?
O22 Mo10 O20 84.4(2) . . ?
O22 Mo10 O23 85.1(2) . . ?
O22 Mo10 O27 157.5(2) . . ?
O27 Mo10 O20 87.1(2) . . ?
O27 Mo10 O23 73.3(2) . . ?
O34 Mo10 O8 101.0(3) . . ?
O34 Mo10 O20 99.8(3) . . ?
O34 Mo10 O22 101.6(3) . . ?
O34 Mo10 O23 172.3(3) . . ?
O34 Mo10 O27 100.3(3) . . ?
O19 Mo7 O23 84.3(2) . . ?
O19 Mo7 O26 156.5(2) . . ?
O19 Mo7 O28 85.7(3) . . ?
O26 Mo7 O23 72.86(19) . . ?
O26 Mo7 O28 86.5(2) . . ?
O27 Mo7 O19 90.3(3) . . ?
O27 Mo7 O23 73.5(2) . . ?
O27 Mo7 O26 88.5(2) . . ?
O27 Mo7 O28 157.6(2) . . ?
O28 Mo7 O23 84.1(2) . . ?
O39 Mo7 O19 102.1(3) . . ?
O39 Mo7 O23 171.3(3) . . ?
O39 Mo7 O26 101.2(3) . . ?
O39 Mo7 O27 100.4(3) . . ?
O39 Mo7 O28 102.0(3) . . ?
O10 Ag1 O37 79.6(2) . 3_666 ?
O10 Ag1 N4 161.7(2) . . ?
O37 Ag1 N4 90.5(2) 3_666 . ?
N1 Ag1 O10 121.6(2) . . ?
N1 Ag1 O37 140.0(3) . 3_666 ?
N1 Ag1 N4 75.6(3) . . ?
N5 Ag2 O25 98.2(3) . . ?
N5 Ag2 N8 76.0(4) . . ?
N8 Ag2 O25 146.0(3) . . ?
O9 Si1 O6 109.7(3) . . ?
O9 Si1 O15 109.2(3) . . ?
O15 Si1 O6 109.2(3) . . ?
O23 Si1 O6 109.7(3) . . ?
O23 Si1 O9 109.9(3) . . ?
O23 Si1 O15 109.1(3) . . ?
Mo1 O1 Mo4 148.5(3) . . ?
Mo6 O2 Mo1 151.6(3) . . ?
Mo4 O3 Mo6 151.5(3) . . ?
Mo5 O4 Mo4 120.0(3) . . ?
Mo4 O6 Mo5 92.42(17) . . ?
Mo4 O6 Mo12 92.13(17) . . ?
Mo5 O6 Mo12 90.89(17) . . ?
Si1 O6 Mo4 123.9(3) . . ?
Si1 O6 Mo5 123.8(3) . . ?
Si1 O6 Mo12 124.2(3) . . ?
Mo3 O5 Mo1 120.0(3) . . ?
Mo11 O7 Mo6 119.7(3) . . ?
Mo10 O8 Mo8 120.6(3) . . ?
Mo1 O9 Mo3 90.89(18) . . ?
Mo1 O9 Mo2 91.47(17) . . ?
Mo2 O9 Mo3 91.19(16) . . ?
Si1 O9 Mo1 124.8(3) . . ?
Si1 O9 Mo3 124.2(3) . . ?
Si1 O9 Mo2 124.2(3) . . ?
Mo4 O10 Mo12 119.9(3) . . ?
Mo4 O10 Ag1 114.4(2) . . ?
Mo12 O10 Ag1 125.3(2) . . ?
Mo6 O11 Mo9 119.6(3) . . ?
Mo5 O12 Mo12 120.9(3) . . ?
Mo9 O13 Mo11 120.6(3) . . ?
Mo2 O14 Mo5 150.5(3) . . ?
Mo6 O15 Mo9 91.12(17) . . ?
Mo6 O15 Mo11 91.51(17) . . ?
Mo11 O15 Mo9 91.51(17) . . ?
Si1 O15 Mo6 124.7(3) . . ?
Si1 O15 Mo9 123.9(3) . . ?
Si1 O15 Mo11 124.2(3) . . ?
Mo3 O16 Mo9 151.4(3) . . ?
Mo12 O17 Mo11 149.0(3) . . ?
Mo9 O18 Mo8 149.4(3) . . ?
Mo7 O19 Mo5 153.0(3) . . ?
Mo12 O20 Mo10 150.9(3) . . ?
Mo8 O21 Mo3 151.6(3) . . ?
Mo10 O22 Mo11 152.4(3) . . ?
Mo8 O23 Mo10 91.13(17) . . ?
Mo8 O23 Mo7 90.73(17) . . ?
Mo10 O23 Mo7 90.30(17) . . ?
Si1 O23 Mo8 124.7(3) . . ?
Si1 O23 Mo10 125.0(3) . . ?
Si1 O23 Mo7 124.6(3) . . ?
Mo1 O24 Mo2 119.7(3) . . ?
Mo3 O25 Mo2 122.0(3) . . ?
Mo3 O25 Ag2 115.3(2) . . ?
Mo2 O25 Ag2 99.5(2) . . ?
Mo8 O26 Mo7 122.6(3) . . ?
Mo8 O26 Ag2A 107.8(3) . . ?
Mo7 O26 Ag2A 108.1(3) . . ?
Mo7 O27 Mo10 122.8(3) . . ?
Mo2 O28 Mo7 149.7(3) . . ?
Mo5 O37 Ag1 145.8(3) . 3_666 ?
C13 C9 C8 121.2(7) . . ?
C10 C9 C8 119.5(7) . . ?
C10 C9 C13 119.3(7) . . ?
C4 N4 Ag1 109.6(5) . . ?
C5 N4 Ag1 133.6(6) . . ?
C5 N4 C4 116.8(8) . . ?
C4 C8 C9 120.4(7) . . ?
C4 C8 C7 117.2(8) . . ?
C7 C8 C9 122.3(8) . . ?
C2 N2 H2 126.8 . . ?
C1 N2 H2 126.8 . . ?
C1 N2 C2 106.4(8) . . ?
C16 N6 H6 128.1 . . ?
C14 N6 H6 128.1 . . ?
C14 N6 C16 103.8(13) . . ?
N2 C2 C13 130.9(8) . . ?
C3 C2 N2 105.6(8) . . ?
C3 C2 C13 123.5(8) . . ?
C9 C13 C2 115.9(7) . . ?
C9 C13 N3 119.6(8) . . ?
C2 C13 N3 124.4(8) . . ?
C3 N1 Ag1 108.8(6) . . ?
C1 N1 Ag1 147.2(7) . . ?
C1 N1 C3 103.9(8) . . ?
N6 C16 C17 132.9(13) . . ?
C15 C16 N6 106.2(12) . . ?
C15 C16 C17 120.8(13) . . ?
N4 C4 C8 124.2(8) . . ?
N4 C4 C3 118.8(8) . . ?
C8 C4 C3 116.9(8) . . ?
C12 N3 C13 119.3(9) . . ?
N6 C14 H14 121.5 . . ?
N5 C14 N6 117.1(17) . . ?
N5 C14 H14 121.5 . . ?
C2 C3 N1 110.9(8) . . ?
C2 C3 C4 121.9(8) . . ?
N1 C3 C4 127.1(8) . . ?
N4 C5 H5 118.7 . . ?
N4 C5 C6 122.7(9) . . ?
C6 C5 H5 118.7 . . ?
C9 C10 H10 119.2 . . ?
C11 C10 C9 121.7(9) . . ?
C11 C10 H10 119.2 . . ?
C16 C15 N5 109.9(11) . . ?
C26 C15 C16 121.5(11) . . ?
C26 C15 N5 128.6(11) . . ?
C10 C11 H11 119.5 . . ?
C10 C11 C12 120.9(9) . . ?
C12 C11 H11 119.5 . . ?
C14 N5 Ag2 151.0(13) . . ?
C14 N5 C15 102.6(13) . . ?
C15 N5 Ag2 106.0(8) . . ?
N3 C12 H12 120.4 . . ?
C11 C12 N3 119.2(9) . . ?
C11 C12 H12 120.4 . . ?
C8 C7 H7 121.3 . . ?
C6 C7 C8 117.4(9) . . ?
C6 C7 H7 121.3 . . ?
N2 C1 H1 123.5 . . ?
N1 C1 N2 113.1(9) . . ?
N1 C1 H1 123.5 . . ?
C5 C6 H6A 119.3 . . ?
C7 C6 C5 121.5(9) . . ?
C7 C6 H6A 119.3 . . ?
N8 C25 H25 120.0 . . ?
N8 C25 C24 120.0 . . ?
C24 C25 H25 120.0 . . ?
C25 N8 Ag2 130.1(4) . . ?
C26 N8 Ag2 109.8(4) . . ?
C26 N8 C25 120.0 . . ?
C15 C26 N8 119.5(8) . . ?
C15 C26 C22 120.5(8) . . ?
N8 C26 C22 120.0 . . ?
C26 C22 C21 117.4(8) . . ?
C23 C22 C26 120.0 . . ?
C23 C22 C21 122.3(8) . . ?
C22 C23 H23 120.0 . . ?
C22 C23 C24 120.0 . . ?
C24 C23 H23 120.0 . . ?
C25 C24 H24 120.0 . . ?
C23 C24 C25 120.0 . . ?
C23 C24 H24 120.0 . . ?
C17 C21 C22 120.6(16) . . ?
C20 C21 C22 116.1(16) . . ?
C20 C21 C17 123(2) . . ?
C21 C17 C16 118.9(17) . . ?
C21 C17 N7 119.6(18) . . ?
N7 C17 C16 121.4(13) . . ?
C17 N7 C18 116.5(15) . . ?
N7 C18 H18 121.0 . . ?
C19 C18 N7 118.0(19) . . ?
C19 C18 H18 121.0 . . ?
C18 C19 H19 120.6 . . ?
C20 C19 C18 119(2) . . ?
C20 C19 H19 120.6 . . ?
C21 C20 H20 118.5 . . ?
C19 C20 C21 123(2) . . ?
C19 C20 H20 118.5 . . ?
H1WA O1W H1WB 107.9 . . ?
N8A C26A C22A 120.5(13) . . ?
C15A C26A N8A 119.2(13) . . ?
C15A C26A C22A 120.3(13) . . ?
O26 Ag2A N5A 106.6(4) . . ?
O26 Ag2A N8A 149.4(5) . . ?
O26 Ag2A O0AA 106.5(7) . . ?
N8A Ag2A N5A 76.2(5) . . ?
O0AA Ag2A N5A 100.4(9) . . ?
O0AA Ag2A N8A 102.9(8) . . ?
C14A N5A Ag2A 150.9(14) . . ?
C14A N5A C15A 103.8(15) . . ?
C15A N5A Ag2A 104.6(10) . . ?
C26A N8A Ag2A 111.0(9) . . ?
C26A N8A C25A 119.9(13) . . ?
C25A N8A Ag2A 129.1(11) . . ?
N5A C14A H14A 121.5 . . ?
N5A C14A N6A 117.0(18) . . ?
N6A C14A H14A 121.5 . . ?
C26A C15A N5A 128.7(14) . . ?
C26A C15A C16A 122.4(14) . . ?
C16A C15A N5A 108.8(13) . . ?
N8A C25A H25A 119.9 . . ?
N8A C25A C24A 120.2(17) . . ?
C24A C25A H25A 119.9 . . ?
C14A N6A H6AA 128.2 . . ?
C14A N6A C16A 103.6(15) . . ?
C16A N6A H6AA 128.2 . . ?
C15A C16A N6A 106.6(13) . . ?
C15A C16A C17A 117.7(15) . . ?
N6A C16A C17A 135.5(16) . . ?
C25A C24A H24A 120.4 . . ?
C23A C24A C25A 119.1(19) . . ?
C23A C24A H24A 120.4 . . ?
C26A C22A C23A 120.0(14) . . ?
C26A C22A C21A 117.9(13) . . ?
C23A C22A C21A 122.0(14) . . ?
C21A C17A C16A 123(2) . . ?
C21A C17A N7A 119(2) . . ?
N7A C17A C16A 117.8(15) . . ?
C24A C23A H23A 120.1 . . ?
C22A C23A C24A 119.7(17) . . ?
C22A C23A H23A 120.1 . . ?
C17A C21A C22A 119(2) . . ?
C20A C21A C22A 118.3(18) . . ?
C20A C21A C17A 123(2) . . ?
C17A N7A C18A 118.1(15) . . ?
C21A C20A H20A 118.2 . . ?
C19A C20A C21A 124(3) . . ?
C19A C20A H20A 118.2 . . ?
N7A C18A H18A 121.5 . . ?
C19A C18A N7A 117.0(19) . . ?
C19A C18A H18A 121.5 . . ?
C20A C19A C18A 119(2) . . ?
C20A C19A H19A 120.6 . . ?
C18A C19A H19A 120.6 . . ?
Mo6 O40 H40 109.5 . . ?
Ag2A O0AA H0AA 110.7 . . ?
Ag2A O0AA H0AB 109.9 . . ?
H0AA O0AA H0AB 103.7 . . ?

loop_
_geom_bond_atom_site_label_1
_geom_bond_atom_site_label_2
_geom_bond_distance
_geom_bond_site_symmetry_2
_geom_bond_publ_flag
Mo4 O1 1.950(5) . ?
Mo4 O3 1.853(5) . ?
Mo4 O4 1.973(5) . ?
Mo4 O6 2.331(5) . ?
Mo4 O10 1.915(5) . ?
Mo4 O29 1.685(5) . ?
Mo6 O2 1.885(5) . ?
Mo6 O3 1.972(5) . ?
Mo6 O7 1.932(5) . ?
Mo6 O11 1.881(5) . ?
Mo6 O15 2.315(5) . ?
Mo6 O40 1.664(5) . ?
Mo1 O1 1.876(5) . ?
Mo1 O2 1.916(5) . ?
Mo1 O5 1.976(5) . ?
Mo1 O9 2.335(5) . ?
Mo1 O24 1.909(5) . ?
Mo1 O30 1.680(6) . ?
Mo5 O4 1.918(5) . ?
Mo5 O6 2.336(5) . ?
Mo5 O12 1.903(6) . ?
Mo5 O14 1.943(6) . ?
Mo5 O19 1.899(6) . ?
Mo5 O37 1.684(5) . ?
Mo3 O5 1.903(6) . ?
Mo3 O9 2.379(5) . ?
Mo3 O16 1.890(6) . ?
Mo3 O21 1.961(6) . ?
Mo3 O25 1.922(5) . ?
Mo3 O38 1.681(6) . ?
Mo8 O8 1.985(6) . ?
Mo8 O18 1.936(5) . ?
Mo8 O21 1.866(6) . ?
Mo8 O23 2.351(5) . ?
Mo8 O26 1.912(5) . ?
Mo8 O33 1.689(5) . ?
Mo12 O6 2.362(5) . ?
Mo12 O10 1.990(5) . ?
Mo12 O12 1.945(6) . ?
Mo12 O17 1.906(6) . ?
Mo12 O20 1.851(5) . ?
Mo12 O32 1.679(6) . ?
Mo9 O11 1.981(5) . ?
Mo9 O13 1.922(6) . ?
Mo9 O15 2.359(5) . ?
Mo9 O16 1.918(6) . ?
Mo9 O18 1.865(5) . ?
Mo9 O35 1.662(6) . ?
Mo2 O9 2.335(5) . ?
Mo2 O14 1.903(6) . ?
Mo2 O24 1.960(6) . ?
Mo2 O25 1.929(6) . ?
Mo2 O28 1.901(6) . ?
Mo2 O31 1.684(6) . ?
Mo11 O7 1.921(5) . ?
Mo11 O13 1.952(6) . ?
Mo11 O15 2.337(5) . ?
Mo11 O17 1.916(6) . ?
Mo11 O22 1.919(6) . ?
Mo11 O36 1.667(6) . ?
Mo10 O8 1.884(6) . ?
Mo10 O20 1.956(6) . ?
Mo10 O22 1.902(6) . ?
Mo10 O23 2.355(5) . ?
Mo10 O27 1.937(6) . ?
Mo10 O34 1.684(6) . ?
Mo7 O19 1.897(6) . ?
Mo7 O23 2.380(5) . ?
Mo7 O26 1.926(5) . ?
Mo7 O27 1.887(6) . ?
Mo7 O28 1.937(6) . ?
Mo7 O39 1.673(6) . ?
Ag1 O10 2.328(5) . ?
Ag1 O37 2.391(6) 3_666 ?
Ag1 N4 2.441(7) . ?
Ag1 N1 2.299(8) . ?
Ag2 O25 2.427(6) . ?
Ag2 N5 2.352(11) . ?
Ag2 N8 2.366(7) . ?
Si1 O6 1.630(5) . ?
Si1 O9 1.618(5) . ?
Si1 O15 1.630(5) . ?
Si1 O23 1.610(5) . ?
O26 Ag2A 2.206(6) . ?
C9 C8 1.448(11) . ?
C9 C13 1.394(11) . ?
C9 C10 1.373(11) . ?
N4 C4 1.358(11) . ?
N4 C5 1.302(11) . ?
C8 C4 1.385(11) . ?
C8 C7 1.397(12) . ?
N2 H2 0.8600 . ?
N2 C2 1.396(10) . ?
N2 C1 1.350(13) . ?
N6 H6 0.8600 . ?
N6 C16 1.382(17) . ?
N6 C14 1.34(2) . ?
C2 C13 1.396(11) . ?
C2 C3 1.356(12) . ?
C13 N3 1.416(12) . ?
N1 C3 1.396(11) . ?
N1 C1 1.323(12) . ?
C16 C15 1.369(17) . ?
C16 C17 1.42(2) . ?
C4 C3 1.410(12) . ?
N3 C12 1.397(14) . ?
C14 H14 0.9300 . ?
C14 N5 1.277(19) . ?
C5 H5 0.9300 . ?
C5 C6 1.374(13) . ?
C10 H10 0.9300 . ?
C10 C11 1.356(13) . ?
C15 N5 1.392(16) . ?
C15 C26 1.348(14) . ?
C11 H11 0.9300 . ?
C11 C12 1.386(14) . ?
C12 H12 0.9300 . ?
C7 H7 0.9300 . ?
C7 C6 1.363(14) . ?
C1 H1 0.9300 . ?
C6 H6A 0.9300 . ?
C25 H25 0.9300 . ?
C25 N8 1.3900 . ?
C25 C24 1.3900 . ?
N8 C26 1.3900 . ?
C26 C22 1.3900 . ?
C22 C23 1.3900 . ?
C22 C21 1.481(17) . ?
C23 H23 0.9300 . ?
C23 C24 1.3900 . ?
C24 H24 0.9300 . ?
C21 C17 1.328(15) . ?
C21 C20 1.30(3) . ?
C17 N7 1.404(19) . ?
N7 C18 1.44(2) . ?
C18 H18 0.9300 . ?
C18 C19 1.425(18) . ?
C19 H19 0.9300 . ?
C19 C20 1.30(3) . ?
C20 H20 0.9300 . ?
O1W H1WA 0.7405 . ?
O1W H1WB 0.8489 . ?
C26A N8A 1.378(14) . ?
C26A C15A 1.36(2) . ?
C26A C22A 1.389(15) . ?
Ag2A N5A 2.381(14) . ?
Ag2A N8A 2.340(12) . ?
Ag2A O0AA 2.34(3) . ?
N5A C14A 1.27(2) . ?
N5A C15A 1.395(18) . ?
N8A C25A 1.384(16) . ?
C14A H14A 0.9300 . ?
C14A N6A 1.34(2) . ?
C15A C16A 1.38(2) . ?
C25A H25A 0.9300 . ?
C25A C24A 1.402(17) . ?
N6A H6AA 0.8600 . ?
N6A C16A 1.392(19) . ?
C16A C17A 1.41(2) . ?
C24A H24A 0.9300 . ?
C24A C23A 1.395(17) . ?
C22A C23A 1.389(16) . ?
C22A C21A 1.49(2) . ?
C17A C21A 1.322(16) . ?
C17A N7A 1.39(2) . ?
C23A H23A 0.9300 . ?
C21A C20A 1.30(3) . ?
N7A C18A 1.45(2) . ?
C20A H20A 0.9300 . ?
C20A C19A 1.30(3) . ?
C18A H18A 0.9300 . ?
C18A C19A 1.421(19) . ?
C19A H19A 0.9300 . ?
O40 H40 0.8200 . ?
O0AA H0AA 0.8636 . ?
O0AA H0AB 0.8623 . ?

loop_
_geom_torsion_atom_site_label_1
_geom_torsion_atom_site_label_2
_geom_torsion_atom_site_label_3
_geom_torsion_atom_site_label_4
_geom_torsion
_geom_torsion_site_symmetry_1
_geom_torsion_site_symmetry_2
_geom_torsion_site_symmetry_3
_geom_torsion_site_symmetry_4
_geom_torsion_publ_flag
Ag1 N4 C4 C8 -177.1(7) . . . . ?
Ag1 N4 C4 C3 2.2(10) . . . . ?
Ag1 N4 C5 C6 -179.9(8) . . . . ?
Ag1 N1 C3 C2 176.2(7) . . . . ?
Ag1 N1 C3 C4 -0.4(13) . . . . ?
Ag1 N1 C1 N2 -175.2(10) . . . . ?
Ag2 N8 C26 C15 -3.9(10) . . . . ?
Ag2 N8 C26 C22 176.0(7) . . . . ?
O1 Mo4 O3 Mo6 -31.8(6) . . . . ?
O2 Mo6 O11 Mo9 -84.9(3) . . . . ?
O2 Mo1 O1 Mo4 -28.5(6) . . . . ?
O3 Mo6 O2 Mo1 -28.6(6) . . . . ?
O3 Mo6 O11 Mo9 -2.9(9) . . . . ?
O4 Mo4 O3 Mo6 35.7(11) . . . . ?
O4 Mo5 O19 Mo7 -42.5(12) . . . . ?
O4 Mo5 O37 Ag1 -170.1(6) . . . 3_666 ?
O6 Mo4 O3 Mo6 53.8(6) . . . . ?
O6 Mo5 O19 Mo7 -55.9(7) . . . . ?
O6 Mo12 O20 Mo10 56.4(7) . . . . ?
O6 Si1 O9 Mo1 58.3(4) . . . . ?
O6 Si1 O9 Mo3 178.0(3) . . . . ?
O6 Si1 O9 Mo2 -62.4(4) . . . . ?
O6 Si1 O15 Mo6 -62.5(4) . . . . ?
O6 Si1 O15 Mo9 177.8(3) . . . . ?
O6 Si1 O15 Mo11 58.1(4) . . . . ?
O6 Si1 O23 Mo8 178.9(3) . . . . ?
O6 Si1 O23 Mo10 -60.1(4) . . . . ?
O6 Si1 O23 Mo7 59.2(4) . . . . ?
O5 Mo1 O1 Mo4 44.5(10) . . . . ?
O5 Mo3 O16 Mo9 131.7(6) . . . . ?
O7 Mo6 O2 Mo1 35.5(11) . . . . ?
O7 Mo6 O11 Mo9 74.3(3) . . . . ?
O8 Mo8 O21 Mo3 36.7(12) . . . . ?
O9 Mo1 O1 Mo4 55.3(6) . . . . ?
O9 Mo3 O16 Mo9 57.3(6) . . . . ?
O9 Si1 O6 Mo4 -60.6(4) . . . . ?
O9 Si1 O6 Mo5 60.1(4) . . . . ?
O9 Si1 O6 Mo12 178.6(3) . . . . ?
O9 Si1 O15 Mo6 57.4(4) . . . . ?
O9 Si1 O15 Mo9 -62.2(4) . . . . ?
O9 Si1 O15 Mo11 178.0(3) . . . . ?
O9 Si1 O23 Mo8 58.3(4) . . . . ?
O9 Si1 O23 Mo10 179.2(3) . . . . ?
O9 Si1 O23 Mo7 -61.4(4) . . . . ?
O10 Mo4 O3 Mo6 128.6(6) . . . . ?
O10 Mo12 O20 Mo10 46.9(11) . . . . ?
O11 Mo6 O2 Mo1 131.6(6) . . . . ?
O11 Mo9 O18 Mo8 49.5(11) . . . . ?
O12 Mo5 O19 Mo7 -130.6(7) . . . . ?
O12 Mo5 O37 Ag1 -78.7(6) . . . 3_666 ?
O12 Mo12 O20 Mo10 129.7(7) . . . . ?
O13 Mo9 O18 Mo8 132.2(6) . . . . ?
O14 Mo5 O19 Mo7 29.4(7) . . . . ?
O14 Mo5 O37 Ag1 100.3(6) . . . 3_666 ?
O15 Mo6 O2 Mo1 55.8(6) . . . . ?
O15 Mo6 O11 Mo9 0.2(3) . . . . ?
O15 Mo9 O18 Mo8 58.4(6) . . . . ?
O15 Si1 O6 Mo4 59.0(4) . . . . ?
O15 Si1 O6 Mo5 179.8(3) . . . . ?
O15 Si1 O6 Mo12 -61.7(4) . . . . ?
O15 Si1 O9 Mo1 -61.3(4) . . . . ?
O15 Si1 O9 Mo3 58.4(4) . . . . ?
O15 Si1 O9 Mo2 178.0(3) . . . . ?
O15 Si1 O23 Mo8 -61.5(4) . . . . ?
O15 Si1 O23 Mo10 59.4(4) . . . . ?
O15 Si1 O23 Mo7 178.8(3) . . . . ?
O16 Mo9 O18 Mo8 -25.8(6) . . . . ?
O17 Mo12 O20 Mo10 -28.4(7) . . . . ?
O18 Mo8 O21 Mo3 -31.9(7) . . . . ?
O19 Mo5 O37 Ag1 13.5(7) . . . 3_666 ?
O19 Mo7 O27 Mo10 -86.1(3) . . . . ?
O20 Mo10 O8 Mo8 -8.8(9) . . . . ?
O21 Mo3 O16 Mo9 -27.2(6) . . . . ?
O22 Mo10 O8 Mo8 -86.7(3) . . . . ?
O23 Mo8 O21 Mo3 52.5(7) . . . . ?
O23 Mo10 O8 Mo8 -2.1(3) . . . . ?
O23 Mo7 O19 Mo5 54.6(7) . . . . ?
O23 Mo7 O27 Mo10 -2.1(3) . . . . ?
O23 Si1 O6 Mo4 178.5(3) . . . . ?
O23 Si1 O6 Mo5 -60.7(4) . . . . ?
O23 Si1 O6 Mo12 57.8(4) . . . . ?
O23 Si1 O9 Mo1 179.0(3) . . . . ?
O23 Si1 O9 Mo3 -61.3(4) . . . . ?
O23 Si1 O9 Mo2 58.3(4) . . . . ?
O23 Si1 O15 Mo6 177.6(3) . . . . ?
O23 Si1 O15 Mo9 58.0(4) . . . . ?
O23 Si1 O15 Mo11 -61.8(4) . . . . ?
O24 Mo1 O1 Mo4 130.0(6) . . . . ?
O25 Mo3 O16 Mo9 37.4(10) . . . . ?
O26 Mo8 O21 Mo3 126.2(7) . . . . ?
O26 Mo7 O19 Mo5 40.9(12) . . . . ?
O26 Mo7 O27 Mo10 70.4(3) . . . . ?
O27 Mo10 O8 Mo8 70.8(3) . . . . ?
O27 Mo7 O19 Mo5 128.0(7) . . . . ?
O28 Mo7 O19 Mo5 -30.0(7) . . . . ?
O28 Mo7 O27 Mo10 -6.6(9) . . . . ?
O29 Mo4 O3 Mo6 -131.2(6) . . . . ?
O30 Mo1 O1 Mo4 -129.8(6) . . . . ?
O32 Mo12 O20 Mo10 -129.8(7) . . . . ?
O33 Mo8 O21 Mo3 -133.3(7) . . . . ?
O34 Mo10 O8 Mo8 171.1(4) . . . . ?
O35 Mo9 O18 Mo8 -127.4(6) . . . . ?
O37 Mo5 O19 Mo7 127.7(7) . . . . ?
O38 Mo3 O16 Mo9 -128.0(6) . . . . ?
O39 Mo7 O19 Mo5 -131.3(7) . . . . ?
O39 Mo7 O27 Mo10 171.5(4) . . . . ?
C9 C8 C4 N4 176.2(8) . . . . ?
C9 C8 C4 C3 -3.1(13) . . . . ?
C9 C8 C7 C6 -178.9(10) . . . . ?
C9 C13 N3 C12 1.4(13) . . . . ?
C9 C10 C11 C12 -0.3(15) . . . . ?
N4 C4 C3 C2 -177.6(9) . . . . ?
N4 C4 C3 N1 -1.3(15) . . . . ?
N4 C5 C6 C7 -2.9(19) . . . . ?
C8 C9 C13 C2 -1.9(11) . . . . ?
C8 C9 C13 N3 -179.6(8) . . . . ?
C8 C9 C10 C11 179.1(8) . . . . ?
C8 C4 C3 C2 1.7(14) . . . . ?
C8 C4 C3 N1 178.0(9) . . . . ?
C8 C7 C6 C5 2.4(19) . . . . ?
N2 C2 C13 C9 -178.0(9) . . . . ?
N2 C2 C13 N3 -0.5(16) . . . . ?
N2 C2 C3 N1 1.6(11) . . . . ?
N2 C2 C3 C4 178.4(9) . . . . ?
N6 C16 C15 N5 -1.5(18) . . . . ?
N6 C16 C15 C26 178.2(14) . . . . ?
N6 C16 C17 C21 -175(2) . . . . ?
N6 C16 C17 N7 1(4) . . . . ?
N6 C14 N5 Ag2 176.8(19) . . . . ?
N6 C14 N5 C15 6(4) . . . . ?
C2 N2 C1 N1 -0.7(14) . . . . ?
C2 C13 N3 C12 -176.1(9) . . . . ?
C13 C9 C8 C4 3.3(12) . . . . ?
C13 C9 C8 C7 -177.5(9) . . . . ?
C13 C9 C10 C11 1.4(13) . . . . ?
C13 C2 C3 N1 -177.2(9) . . . . ?
C13 C2 C3 C4 -0.4(15) . . . . ?
C13 N3 C12 C11 -0.2(14) . . . . ?
C16 N6 C14 N5 -7(4) . . . . ?
C16 C15 N5 Ag2 -177.9(10) . . . . ?
C16 C15 N5 C14 -3(3) . . . . ?
C16 C15 C26 N8 -178.6(12) . . . . ?
C16 C15 C26 C22 1.5(18) . . . . ?
C16 C17 N7 C18 -180(2) . . . . ?
C4 N4 C5 C6 0.3(16) . . . . ?
C4 C8 C7 C6 0.4(16) . . . . ?
C14 N6 C16 C15 5(3) . . . . ?
C14 N6 C16 C17 -179(3) . . . . ?
C3 C2 C13 C9 0.5(13) . . . . ?
C3 C2 C13 N3 178.1(9) . . . . ?
C3 N1 C1 N2 1.6(14) . . . . ?
C5 N4 C4 C8 2.8(14) . . . . ?
C5 N4 C4 C3 -178.0(9) . . . . ?
C10 C9 C8 C4 -174.3(8) . . . . ?
C10 C9 C8 C7 4.9(13) . . . . ?
C10 C9 C13 C2 175.8(8) . . . . ?
C10 C9 C13 N3 -1.9(12) . . . . ?
C10 C11 C12 N3 -0.3(15) . . . . ?
C15 C16 C17 C21 0(3) . . . . ?
C15 C16 C17 N7 177(2) . . . . ?
C15 C26 C22 C23 180.0(12) . . . . ?
C15 C26 C22 C21 -5.6(16) . . . . ?
N5 C15 C26 N8 1.0(19) . . . . ?
N5 C15 C26 C22 -178.9(13) . . . . ?
C7 C8 C4 N4 -3.1(14) . . . . ?
C7 C8 C4 C3 177.6(9) . . . . ?
C1 N2 C2 C13 178.1(10) . . . . ?
C1 N2 C2 C3 -0.6(11) . . . . ?
C1 N1 C3 C2 -2.0(12) . . . . ?
C1 N1 C3 C4 -178.6(10) . . . . ?
C25 N8 C26 C15 -180.0(12) . . . . ?
C25 N8 C26 C22 0.0 . . . . ?
N8 C25 C24 C23 0.0 . . . . ?
N8 C26 C22 C23 0.0 . . . . ?
N8 C26 C22 C21 174.5(14) . . . . ?
C26 C15 N5 Ag2 2.5(18) . . . . ?
C26 C15 N5 C14 178(2) . . . . ?
C26 C22 C23 C24 0.0 . . . . ?
C26 C22 C21 C17 7(2) . . . . ?
C26 C22 C21 C20 -177.9(18) . . . . ?
C22 C23 C24 C25 0.0 . . . . ?
C22 C21 C17 C16 -5(3) . . . . ?
C22 C21 C17 N7 179(2) . . . . ?
C22 C21 C20 C19 176(2) . . . . ?
C23 C22 C21 C17 -178.4(16) . . . . ?
C23 C22 C21 C20 -4(2) . . . . ?
C24 C25 N8 Ag2 -175.1(9) . . . . ?
C24 C25 N8 C26 0.0 . . . . ?
C21 C22 C23 C24 -174.2(15) . . . . ?
C21 C17 N7 C18 -4(3) . . . . ?
C17 C16 C15 N5 -178.2(18) . . . . ?
C17 C16 C15 C26 1(2) . . . . ?
C17 C21 C20 C19 -9(4) . . . . ?
C17 N7 C18 C19 6(4) . . . . ?
N7 C18 C19 C20 -10(4) . . . . ?
C18 C19 C20 C21 11(4) . . . . ?
C20 C21 C17 C16 -179(2) . . . . ?
C20 C21 C17 N7 5(3) . . . . ?
C26A N8A C25A C24A 5(4) . . . . ?
C26A C15A C16A N6A 179(2) . . . . ?
C26A C15A C16A C17A 3(3) . . . . ?
C26A C22A C23A C24A -5(5) . . . . ?
C26A C22A C21A C17A 2(5) . . . . ?
C26A C22A C21A C20A -178(4) . . . . ?
Ag2A N5A C14A N6A -171(3) . . . . ?
Ag2A N5A C15A C26A -5(3) . . . . ?
Ag2A N5A C15A C16A 178.9(13) . . . . ?
Ag2A N8A C25A C24A -179(2) . . . . ?
N5A C14A N6A C16A 1(3) . . . . ?
N5A C15A C16A N6A -5(2) . . . . ?
N5A C15A C16A C17A 180(2) . . . . ?
N8A C26A C15A N5A 3(3) . . . . ?
N8A C26A C15A C16A 178.4(19) . . . . ?
N8A C26A C22A C23A 1(4) . . . . ?
N8A C26A C22A C21A 179(3) . . . . ?
N8A C25A C24A C23A -8(5) . . . . ?
C14A N5A C15A C26A -179(2) . . . . ?
C14A N5A C15A C16A 5(2) . . . . ?
C14A N6A C16A C15A 2(2) . . . . ?
C14A N6A C16A C17A 177(3) . . . . ?
C15A C26A N8A Ag2A 1(2) . . . . ?
C15A C26A N8A C25A 178(2) . . . . ?
C15A C26A C22A C23A -178(3) . . . . ?
C15A C26A C22A C21A 0(4) . . . . ?
C15A N5A C14A N6A -4(3) . . . . ?
C15A C16A C17A C21A -2(4) . . . . ?
C15A C16A C17A N7A -179(2) . . . . ?
C25A C24A C23A C22A 8(6) . . . . ?
N6A C16A C17A C21A -177(3) . . . . ?
N6A C16A C17A N7A 7(5) . . . . ?
C16A C17A C21A C22A 0(5) . . . . ?
C16A C17A C21A C20A 180(4) . . . . ?
C16A C17A N7A C18A 179(2) . . . . ?
C22A C26A N8A Ag2A -178(2) . . . . ?
C22A C26A N8A C25A -1(3) . . . . ?
C22A C26A C15A N5A -177(2) . . . . ?
C22A C26A C15A C16A -2(3) . . . . ?
C22A C21A C20A C19A -175(4) . . . . ?
C17A C21A C20A C19A 5(7) . . . . ?
C17A N7A C18A C19A -2(3) . . . . ?
C23A C22A C21A C17A 179(3) . . . . ?
C23A C22A C21A C20A 0(5) . . . . ?
C21A C22A C23A C24A 178(4) . . . . ?
C21A C17A N7A C18A 3(4) . . . . ?
C21A C20A C19A C18A -5(6) . . . . ?
N7A C17A C21A C22A 176(3) . . . . ?
N7A C17A C21A C20A -4(5) . . . . ?
N7A C18A C19A C20A 4(4) . . . . ?
O40 Mo6 O2 Mo1 -127.8(6) . . . . ?
O40 Mo6 O11 Mo9 172.9(3) . . . . ?
